data_2106501
loop_
_publ_author_name
'Dumas, Y.'
'Escande, A.'
'Gligne, J.L.'

_publ_section_title
;
 Structure cristalline du pyrophosphate double de potassium et de sodium
 tetrahydrate: K3 Na P2 O7 (H2 O)4
;
_journal_name_full 'Acta Crystallographica B (24,1968-38,1982)'
_journal_page_first 710
_journal_page_last 715
_journal_volume 34
_journal_year 1978
_chemical_formula_sum 'H8 K3 Na O11 P2'
_chemical_name_systematic 'K3 Na P2 O7 (H2 O)4'
_space_group_IT_number 14
_symmetry_space_group_name_Hall '-P 2ybc'
_symmetry_space_group_name_H-M 'P 1 21/c 1'
_cell_angle_alpha 90
_cell_angle_beta 92.54
_cell_angle_gamma 90
_cell_formula_units_Z 4
_cell_length_a 5.681
_cell_length_b 11.993
_cell_length_c 17.509
_cell_volume 1191.755
_citation_journal_id_ASTM ACBCAR
_cod_data_source_file Dumas_ACBCAR_1978_375.cif
_cod_data_source_block H8K3Na1O11P2
_cod_depositor_comments
;
 Marking attached hydrogen atoms.

 Antanas Vaitkus,
 2017-03-27
;
_cod_original_formula_sum 'H8 K3 Na1 O11 P2'
_cod_database_code 2106501

loop_
_symmetry_equiv_pos_as_xyz
x,y,z
-x,y+1/2,-z+1/2
-x,-y,-z
x,-y-1/2,z-1/2

loop_
_atom_site_label
_atom_site_type_symbol
_atom_site_fract_x
_atom_site_fract_y
_atom_site_fract_z
_atom_site_occupancy
_atom_site_U_iso_or_equiv
_atom_site_attached_hydrogens
O10 O-2 0.8125 0.4452 0.4279 1 0.0 2
P1 P+5 0.7235 0.29277 0.07375 1 0.0 0
O9 O-2 0.6937 0.6457 0.3063 1 0.0 2
O7 O-2 0.8304 0.3022 0.3052 1 0.0 0
O8 O-2 0.2326 0.6081 0.1108 1 0.0 2
K3 K+1 0.2272 0.15552 0.0293 1 0.0 0
K2 K+1 0.2348 0.5443 0.3226 1 0.0 0
O2 O-2 0.4943 0.3553 0.0619 1 0.0 0
O4 O-2 0.7823 0.2818 0.1656 1 0.0 0
P2 P+5 0.7317 0.36522 0.23577 1 0.0 0
K1 K+1 0.7162 0.57296 0.07384 1 0.0 0
O3 O-2 0.9296 0.3556 0.0413 1 0.0 0
Na1 Na+1 0.1998 0.4149 0.1404 1 0.0 0
O5 O-2 0.8663 0.4712 0.2194 1 0.0 0
O6 O-2 0.4686 0.3807 0.2393 1 0.0 0
O11 O-2 0.2685 0.2907 0.373 1 0.0 2
O1 O-2 0.714 0.1719 0.0495 1 0.0 0
